data_7711348
loop_
_publ_author_name
'Narro, Ana L.'
'Arman, Hadi D.'
'Tonzetich, Zachary J.'

_publ_section_title
;
 Insertion chemistry of iron(ii) boryl complexes
;
_journal_name_full 'Dalton Transactions'
_journal_paper_doi 10.1039/D2DT02879D
_journal_year 2022
_chemical_formula_moiety 'C45 H69 B Fe N O2 P2'
_chemical_formula_sum 'C45 H69 B Fe N O2 P2'
_chemical_formula_weight 784.61
_space_group_crystal_system monoclinic
_space_group_IT_number 15
_space_group_name_Hall '-C 2yc'
_space_group_name_H-M_alt 'C 1 2/c 1'
_atom_sites_solution_hydrogens geom
_atom_sites_solution_primary dual
_audit_creation_date 2021-11-15
_audit_creation_method
;
Olex2 1.5
(compiled 2021.10.07 svn.r9718050b for OlexSys, GUI svn.r6410)
;
_audit_update_record
;
2022-09-02 deposited with the CCDC.	2022-09-22 downloaded from the CCDC.
;
_cell_angle_alpha 90
_cell_angle_beta 91.548(3)
_cell_angle_gamma 90
_cell_formula_units_Z 8
_cell_length_a 36.5218(11)
_cell_length_b 10.8538(5)
_cell_length_c 23.1258(8)
_cell_measurement_reflns_used 12789
_cell_measurement_temperature 99.9(3)
_cell_measurement_theta_max 72.7390
_cell_measurement_theta_min 2.4070
_cell_volume 9163.7(6)
_computing_cell_refinement 'CrysAlisPro 1.171.40.63a (Rigaku OD, 2019)'
_computing_data_collection 'CrysAlisPro 1.171.40.63a (Rigaku OD, 2019)'
_computing_data_reduction 'CrysAlisPro 1.171.40.63a (Rigaku OD, 2019)'
_computing_molecular_graphics 'Olex2 1.5 (Dolomanov et al., 2009)'
_computing_publication_material 'Olex2 1.5 (Dolomanov et al., 2009)'
_computing_structure_refinement 'SHELXL 2018/3 (Sheldrick, 2015)'
_computing_structure_solution 'SHELXT 2018/2 (Sheldrick, 2018)'
_diffrn_ambient_environment N~2~
_diffrn_ambient_temperature 99.9(3)
_diffrn_detector 'Hybrid Pixel Array Detector'
_diffrn_detector_area_resol_mean 10.0000
_diffrn_detector_type HyPix
_diffrn_measured_fraction_theta_full 0.992
_diffrn_measured_fraction_theta_max 0.950
_diffrn_measurement_details
;
List of Runs (angles in degrees, time in seconds):

  # Type    Start    End  Width  t~exp~   \w     \q     \k     \f   Frames
#--------------------------------------------------------------------------
  1  \w    -83.00  -5.00   0.50   42.00    --  -46.62 114.00  39.00  156
  2  \w    -51.00 -17.00   0.50  168.00    --  -88.50  45.00   0.00   68
  3  \w    -46.00 -21.00   0.50  168.00    --  -88.50  45.00 -90.00   50
  4  \w    -45.00 -16.00   0.50  168.00    --  -88.50  45.00-150.00   58
  5  \w    -50.00 -18.00   0.50  168.00    --  -88.50  45.00-120.00   64
  6  \w    -51.00 -25.00   0.50  168.00    --  -88.50  45.00-180.00   52
  7  \w   -116.00 -35.00   0.50   42.00    --  -46.62 169.00-176.00  162
  8  \w    102.00 178.00   0.50  168.00    --  106.69 114.00  39.00  152
  9  \w    131.00 178.00   0.50  168.00    --  106.69  30.00-150.00   94
 10  \w     91.00 128.00   0.50  168.00    --  106.69  30.00-150.00   74
 11  \w     75.00 100.00   0.50  168.00    --  106.69 -77.00 -30.00   50
 12  \w     83.00 109.00   0.50  168.00    --  106.69-125.00   0.00   52
 13  \w     41.00  71.00   0.50  168.00    --  106.69 -61.00 -30.00   60
 14  \w     43.00  71.00   0.50  168.00    --  106.69 -77.00 -30.00   56
 15  \w     34.00 109.00   0.50  168.00    --  106.69-114.00 -50.00  150
 16  \w     40.00  76.00   0.50  168.00    --  106.69-125.00   0.00   72
 17  \w     34.00  59.00   0.50  168.00    --  106.69 -61.00   0.00   50
 18  \w     34.00  59.00   0.50  168.00    --  106.69 -61.00  90.00   50
 19  \w     42.00  68.00   0.50  168.00    --  106.69 -61.00 120.00   52
 20  \w     57.00 123.00   0.50   42.00    --   46.62-169.00 165.00  132
 21  \w     57.00 143.00   0.50  168.00    --  106.69-169.00 165.00  172
 22  \w     27.00  90.00   0.50   42.00    --   46.62-114.00 -50.00  126
 23  \w     35.00  61.00   0.50  168.00    --  106.69 -61.00-150.00   52
 24  \w     67.00 149.00   0.50  168.00    --  106.69 169.00-176.00  164
 25  \w    -70.00 -22.00   0.50  168.00    --  -88.50  61.00 150.00   96
 26  \w   -116.00 -84.00   0.50   42.00    --  -46.62 -57.00 -30.00   64
 27  \w   -114.00 -84.00   0.50   42.00    --  -46.62 -57.00 -60.00   60
 28  \w   -117.00 -85.00   0.50   42.00    --  -46.62 -57.00 -90.00   64
 29  \w   -112.00 -86.00   0.50   42.00    --  -46.62 -57.00-150.00   52
 30  \w   -116.00 -85.00   0.50   42.00    --  -46.62 -57.00-180.00   62
 31  \w   -160.00 -80.00   0.50  168.00    --  -88.50-114.00 -50.00  160
 32  \w   -119.00 -94.00   0.50   42.00    --  -46.62-125.00   0.00   50
 33  \w   -119.00 -45.00   0.50   42.00    --  -46.62-169.00 165.00  148
;
_diffrn_measurement_device 'four-circle diffractometer'
_diffrn_measurement_device_type 'XtaLAB Synergy, Dualflex, HyPix'
_diffrn_measurement_method '\w scans'
_diffrn_orient_matrix_type 'CrysAlisPro convention (1999,Acta A55,543-557)'
_diffrn_orient_matrix_UB_11 -0.0023122000
_diffrn_orient_matrix_UB_12 -0.1392576000
_diffrn_orient_matrix_UB_13 0.0118698000
_diffrn_orient_matrix_UB_21 0.0295853000
_diffrn_orient_matrix_UB_22 0.0127750000
_diffrn_orient_matrix_UB_23 0.0483659000
_diffrn_orient_matrix_UB_31 -0.0299905000
_diffrn_orient_matrix_UB_32 0.0240372000
_diffrn_orient_matrix_UB_33 0.0443279000
_diffrn_radiation_monochromator mirror
_diffrn_radiation_probe x-ray
_diffrn_radiation_type 'Cu K\a'
_diffrn_radiation_wavelength 1.54184
_diffrn_reflns_av_R_equivalents 0.0908
_diffrn_reflns_av_unetI/netI 0.0609
_diffrn_reflns_Laue_measured_fraction_full 0.992
_diffrn_reflns_Laue_measured_fraction_max 0.950
_diffrn_reflns_limit_h_max 42
_diffrn_reflns_limit_h_min -46
_diffrn_reflns_limit_k_max 12
_diffrn_reflns_limit_k_min -13
_diffrn_reflns_limit_l_max 29
_diffrn_reflns_limit_l_min -26
_diffrn_reflns_number 43546
_diffrn_reflns_point_group_measured_fraction_full 0.992
_diffrn_reflns_point_group_measured_fraction_max 0.950
_diffrn_reflns_theta_full 67.684
_diffrn_reflns_theta_max 76.541
_diffrn_reflns_theta_min 3.824
_diffrn_source 'micro-focus sealed X-ray tube'
_diffrn_source_type 'PhotonJet (Cu) X-ray Source'
_exptl_absorpt_coefficient_mu 3.551
_exptl_absorpt_correction_T_max 1.000
_exptl_absorpt_correction_T_min 0.909
_exptl_absorpt_correction_type gaussian
_exptl_absorpt_process_details
;
CrysAlisPro 1.171.40.63a (Rigaku Oxford Diffraction, 2019)
Numerical absorption correction based on gaussian integration over
			a multifaceted crystal model
Empirical absorption correction using spherical harmonics,
 implemented in SCALE3 ABSPACK scaling algorithm.
;
_exptl_crystal_colour 'clear orangish red'
_exptl_crystal_colour_lustre clear
_exptl_crystal_colour_modifier orangish
_exptl_crystal_colour_primary red
_exptl_crystal_density_diffrn 1.137
_exptl_crystal_description plate
_exptl_crystal_F_000 3384
_exptl_crystal_size_max 0.114
_exptl_crystal_size_mid 0.063
_exptl_crystal_size_min 0.02
_refine_diff_density_max 0.794
_refine_diff_density_min -0.621
_refine_diff_density_rms 0.083
_refine_ls_extinction_method none
_refine_ls_goodness_of_fit_ref 1.099
_refine_ls_hydrogen_treatment constr
_refine_ls_matrix_type full
_refine_ls_number_parameters 520
_refine_ls_number_reflns 9146
_refine_ls_number_restraints 0
_refine_ls_restrained_S_all 1.099
_refine_ls_R_factor_all 0.0917
_refine_ls_R_factor_gt 0.0668
_refine_ls_shift/su_max 0.001
_refine_ls_shift/su_mean 0.000
_refine_ls_structure_factor_coef Fsqd
_refine_ls_weighting_details 'w=1/[\s^2^(Fo^2^)+(0.0350P)^2^+51.0000P] where P=(Fo^2^+2Fc^2^)/3'
_refine_ls_weighting_scheme calc
_refine_ls_wR_factor_gt 0.1433
_refine_ls_wR_factor_ref 0.1546
_reflns_Friedel_coverage 0.000
_reflns_number_gt 6881
_reflns_number_total 9146
_reflns_threshold_expression 'I > 2\s(I)'
_cod_data_source_file d2dt02879d2.cif
_cod_data_source_block hpd449e
_cod_database_code 7711348
_shelx_shelxl_version_number 2018/3
_chemical_oxdiff_formula 'Fe C N H P'
_chemical_oxdiff_usercomment 'Ana Sample'
_shelx_space_group_comment
;
The symmetry employed for this shelxl refinement is uniquely defined
by the following loop, which should always be used as a source of
symmetry information in preference to the above space-group names.
They are only intended as comments.
;
_shelx_estimated_absorpt_t_max 0.932
_shelx_estimated_absorpt_t_min 0.688
_olex2_refinement_description
;
1. Fixed Uiso
 At 1.2 times of:
  All C(H) groups, All C(H,H) groups, All C(H,H,H,H) groups
 At 1.5 times of:
  All C(H,H,H) groups
2. Uiso/Uaniso restraints and constraints
Uanis(C44B) = Uanis(C44A) = Uanis(C45B) = Uanis(C43B) = Uanis(C43A) =
Uanis(C45A)
3. Others
 Fixed Sof: H13A(0.6) H13B(0.6) H13C(0.4) H13D(0.4) H16A(0.6) H16B(0.6)
 H16C(0.4) H16D(0.4) H12A(0.4) H12(0.6) C44B(0.5) H44A(0.5) H44B(0.5) H44C(0.5)
 C43B(0.5) C15B(0.6) H15A(0.6) H15B(0.6) C17B(0.6) H17B(0.6) C14A(0.6)
 H14A(0.6) H14B(0.6) C45B(0.5) H45A(0.5) H45B(0.5) H45C(0.5) C42A(0.5)
 H42A(0.5) H42B(0.5) H42C(0.5) C41A(0.5) H41A(0.5) H41B(0.5) H41C(0.5)
 C42B(0.5) H42D(0.5) H42E(0.5) H42F(0.5) C17A(0.4) H17A(0.4) C14B(0.4)
 H14C(0.4) H14D(0.4) C15A(0.4) H15C(0.4) H15D(0.4) C45A(0.5) H45D(0.5)
 H45E(0.5) H45F(0.5) C43A(0.5) C41B(0.5) H41D(0.5) H41E(0.5) H41F(0.5)
 C44A(0.5) H44D(0.5) H44E(0.5) H44F(0.5)
4.a Ternary CH refined with riding coordinates:
 C19(H19), C25(H25), C6(H6), C12(H12A), C12(H12)
4.b Secondary CH2 refined with riding coordinates:
 C30(H30A,H30B), C20(H20A,H20B), C29(H29A,H29B), C28(H28A,H28B), C26(H26A,
 H26B), C18(H18A,H18B), C24(H24A,H24B), C21(H21A,H21B), C27(H27A,H27B), C5(H5A,
 H5B), C22(H22A,H22B), C13(H13A,H13B), C13(H13C,H13D), C11(H11A,H11B), C23(H23A,
 H23B), C10(H10A,H10B), C7(H7A,H7B), C16(H16A,H16B), C16(H16C,H16D), C9(H9A,
 H9B), C8(H8A,H8B), C15B(H15A,H15B), C14A(H14A,H14B), C14B(H14C,H14D),
 C15A(H15C,H15D)
4.c Aromatic/amide H refined with riding coordinates:
 C34(H34), C38(H38), C3(H3), C35(H35), C2(H2), C37(H37), C36(H36), C17B(H17B),
 C17A(H17A)
4.d Idealised Me refined as rotating group:
 C39(H39A,H39B,H39C), C44B(H44A,H44B,H44C), C45B(H45A,H45B,H45C), C42A(H42A,
 H42B,H42C), C41A(H41A,H41B,H41C), C42B(H42D,H42E,H42F), C45A(H45D,H45E,H45F),
 C41B(H41D,H41E,H41F), C44A(H44D,H44E,H44F)
;
_smtbx_masks_void_probe_radius 1.2
_smtbx_masks_void_truncation_radius 1.2
_olex2_exptl_crystal_mounting_method 'nylon loop'
_olex2_submission_special_instructions 'No special instructions were received'
_oxdiff_exptl_absorpt_empirical_details
;
Empirical correction (ABSPACK) includes:
- Absorption correction using spherical harmonics
- Frame scaling
- B-factor correction
;
_oxdiff_exptl_absorpt_empirical_full_max 4.959
_oxdiff_exptl_absorpt_empirical_full_min 0.436

loop_
_space_group_symop_operation_xyz
'x, y, z'
'-x, y, -z+1/2'
'x+1/2, y+1/2, z'
'-x+1/2, y+1/2, -z+1/2'
'-x, -y, -z'
'x, -y, z-1/2'
'-x+1/2, -y+1/2, -z'
'x+1/2, -y+1/2, z-1/2'

loop_
_atom_site_label
_atom_site_type_symbol
_atom_site_fract_x
_atom_site_fract_y
_atom_site_fract_z
_atom_site_U_iso_or_equiv
_atom_site_adp_type
_atom_site_occupancy
_atom_site_site_symmetry_order
_atom_site_calc_flag
_atom_site_refinement_flags_posn
_atom_site_refinement_flags_adp
_atom_site_refinement_flags_occupancy
_atom_site_disorder_assembly
_atom_site_disorder_group
Fe1 Fe 0.37843(2) 0.64872(5) 0.59394(2) 0.01748(14) Uani 1 1 d . . . . .
P2 P 0.35635(2) 0.66648(8) 0.50065(4) 0.01809(19) Uani 1 1 d . . . . .
P1 P 0.40727(2) 0.70110(9) 0.67932(4) 0.0210(2) Uani 1 1 d . . . . .
O1 O 0.40238(6) 0.4476(2) 0.57529(11) 0.0261(6) Uani 1 1 d . . . . .
N1 N 0.42028(8) 0.7308(3) 0.56146(12) 0.0204(6) Uani 1 1 d . . . . .
O2 O 0.38223(7) 0.2490(3) 0.57624(15) 0.0400(8) Uani 1 1 d . . . . .
C1 C 0.45104(9) 0.7726(3) 0.59158(15) 0.0210(7) Uani 1 1 d . . . . .
C19 C 0.32717(10) 0.8022(3) 0.48516(15) 0.0208(7) Uani 1 1 d . . . . .
H19 H 0.304367 0.789087 0.505672 0.025 Uiso 1 1 calc R U . . .
C25 C 0.33422(9) 0.5323(3) 0.46498(16) 0.0221(8) Uani 1 1 d . . . . .
H25 H 0.347056 0.460467 0.481336 0.027 Uiso 1 1 calc R U . . .
C31 C 0.33754(9) 0.5445(3) 0.62285(15) 0.0192(7) Uani 1 1 d . . . . .
C4 C 0.42660(9) 0.7464(3) 0.50334(16) 0.0222(8) Uani 1 1 d . . . . .
C33 C 0.30697(9) 0.6059(3) 0.65301(15) 0.0188(7) Uani 1 1 d . . . . .
C30 C 0.29441(9) 0.5173(3) 0.48343(16) 0.0227(8) Uani 1 1 d . . . . .
H30A H 0.293166 0.524130 0.525154 0.027 Uiso 1 1 calc R U . . .
H30B H 0.279392 0.581996 0.466169 0.027 Uiso 1 1 calc R U . . .
C32 C 0.33870(9) 0.4200(3) 0.61465(15) 0.0215(8) Uani 1 1 d . . . . .
C20 C 0.31613(10) 0.8278(3) 0.42186(16) 0.0244(8) Uani 1 1 d . . . . .
H20A H 0.337940 0.841071 0.399643 0.029 Uiso 1 1 calc R U . . .
H20B H 0.303278 0.756967 0.405790 0.029 Uiso 1 1 calc R U . . .
C34 C 0.29279(10) 0.7184(4) 0.63369(16) 0.0260(8) Uani 1 1 d . . . . .
H34 H 0.301574 0.752684 0.599915 0.031 Uiso 1 1 calc R U . . .
C38 C 0.29357(10) 0.5587(4) 0.70415(16) 0.0259(8) Uani 1 1 d . . . . .
H38 H 0.302610 0.484353 0.718486 0.031 Uiso 1 1 calc R U . . .
C3 C 0.46052(9) 0.7985(4) 0.49675(17) 0.0262(8) Uani 1 1 d . . . . .
H3 H 0.471182 0.818648 0.461934 0.031 Uiso 1 1 calc R U . . .
C29 C 0.28010(11) 0.3917(4) 0.46381(17) 0.0292(9) Uani 1 1 d . . . . .
H29A H 0.294353 0.327519 0.483009 0.035 Uiso 1 1 calc R U . . .
H29B H 0.254838 0.382770 0.475052 0.035 Uiso 1 1 calc R U . . .
C6 C 0.38913(10) 0.8371(4) 0.71737(15) 0.0234(8) Uani 1 1 d . . . . .
H6 H 0.408858 0.869140 0.742717 0.028 Uiso 1 1 calc R U . . .
C35 C 0.26599(10) 0.7806(4) 0.66337(17) 0.0307(9) Uani 1 1 d . . . . .
H35 H 0.256840 0.855000 0.649164 0.037 Uiso 1 1 calc R U . . .
C2 C 0.47617(10) 0.8158(4) 0.55265(18) 0.0284(9) Uani 1 1 d . . . . .
H2 H 0.498994 0.849827 0.561620 0.034 Uiso 1 1 calc R U . . .
C28 C 0.28229(11) 0.3760(4) 0.39895(17) 0.0309(9) Uani 1 1 d . . . . .
H28A H 0.266332 0.435436 0.379679 0.037 Uiso 1 1 calc R U . . .
H28B H 0.273887 0.294119 0.388180 0.037 Uiso 1 1 calc R U . . .
C39 C 0.30779(10) 0.3305(4) 0.62644(18) 0.0279(9) Uani 1 1 d . . . . .
H39A H 0.312127 0.291839 0.663326 0.042 Uiso 1 1 calc R U . . .
H39B H 0.306738 0.268750 0.596722 0.042 Uiso 1 1 calc R U . . .
H39C H 0.284976 0.374400 0.626718 0.042 Uiso 1 1 calc R U . . .
C26 C 0.33688(11) 0.5173(4) 0.39941(16) 0.0286(9) Uani 1 1 d . . . . .
H26A H 0.323553 0.583617 0.380160 0.034 Uiso 1 1 calc R U . . .
H26B H 0.362330 0.522965 0.388759 0.034 Uiso 1 1 calc R U . . .
C40 C 0.43328(10) 0.3715(4) 0.55710(19) 0.0324(10) Uani 1 1 d . . . . .
C18 C 0.39846(10) 0.6996(4) 0.46075(16) 0.0275(8) Uani 1 1 d . . . . .
H18A H 0.407166 0.625371 0.442271 0.033 Uiso 1 1 calc R U . . .
H18B H 0.393509 0.761072 0.431090 0.033 Uiso 1 1 calc R U . . .
C37 C 0.26652(10) 0.6221(4) 0.73450(17) 0.0310(9) Uani 1 1 d . . . . .
H37 H 0.257822 0.589176 0.768634 0.037 Uiso 1 1 calc R U . . .
C24 C 0.34537(11) 0.9158(4) 0.51243(17) 0.0280(8) Uani 1 1 d . . . . .
H24A H 0.351076 0.899476 0.552920 0.034 Uiso 1 1 calc R U . . .
H24B H 0.368172 0.932359 0.493341 0.034 Uiso 1 1 calc R U . . .
C21 C 0.29151(11) 0.9412(4) 0.41718(17) 0.0282(9) Uani 1 1 d . . . . .
H21A H 0.286087 0.958462 0.376700 0.034 Uiso 1 1 calc R U . . .
H21B H 0.268551 0.924027 0.435722 0.034 Uiso 1 1 calc R U . . .
C27 C 0.32121(11) 0.3939(4) 0.37924(18) 0.0329(9) Uani 1 1 d . . . . .
H27A H 0.321529 0.389842 0.337359 0.039 Uiso 1 1 calc R U . . .
H27B H 0.336506 0.327794 0.394537 0.039 Uiso 1 1 calc R U . . .
C5 C 0.45210(10) 0.7605(4) 0.65505(17) 0.0338(10) Uani 1 1 d . . . . .
H5A H 0.457090 0.840069 0.672668 0.041 Uiso 1 1 calc R U . . .
H5B H 0.471517 0.704273 0.666985 0.041 Uiso 1 1 calc R U . . .
C36 C 0.25284(10) 0.7322(4) 0.71405(17) 0.0330(10) Uani 1 1 d . . . . .
H36 H 0.234913 0.773830 0.734137 0.040 Uiso 1 1 calc R U . . .
C22 C 0.30906(13) 1.0529(4) 0.44495(19) 0.0371(10) Uani 1 1 d . . . . .
H22A H 0.291829 1.120937 0.443592 0.045 Uiso 1 1 calc R U . . .
H22B H 0.330302 1.076685 0.423258 0.045 Uiso 1 1 calc R U . . .
C13 C 0.44477(12) 0.6479(4) 0.78618(17) 0.0324(9) Uani 1 1 d . . . . .
H13A H 0.428996 0.692938 0.811804 0.039 Uiso 0.6 1 calc R U P A 1
H13B H 0.462188 0.705552 0.770499 0.039 Uiso 0.6 1 calc R U P A 1
H13C H 0.434886 0.727916 0.795955 0.039 Uiso 0.4 1 calc R U P B 2
H13D H 0.469595 0.659889 0.773411 0.039 Uiso 0.4 1 calc R U P B 2
C11 C 0.37932(12) 0.9377(4) 0.67342(18) 0.0339(9) Uani 1 1 d . . . . .
H11A H 0.400719 0.956668 0.651131 0.041 Uiso 1 1 calc R U . . .
H11B H 0.360402 0.907150 0.646874 0.041 Uiso 1 1 calc R U . . .
C23 C 0.32078(13) 1.0282(4) 0.50752(18) 0.0346(10) Uani 1 1 d . . . . .
H23A H 0.333741 1.099495 0.522961 0.042 Uiso 1 1 calc R U . . .
H23B H 0.299215 1.015446 0.530361 0.042 Uiso 1 1 calc R U . . .
B1 B 0.37402(11) 0.3690(4) 0.58861(18) 0.0222(9) Uani 1 1 d . . . . .
C10 C 0.36583(14) 1.0551(5) 0.7021(2) 0.0520(13) Uani 1 1 d . . . . .
H10A H 0.359006 1.115124 0.672631 0.062 Uiso 1 1 calc R U . . .
H10B H 0.385323 1.090061 0.726207 0.062 Uiso 1 1 calc R U . . .
C7 C 0.35643(11) 0.8100(5) 0.75511(19) 0.0404(11) Uani 1 1 d . . . . .
H7A H 0.363828 0.752679 0.785409 0.048 Uiso 1 1 calc R U . . .
H7B H 0.337231 0.771234 0.731713 0.048 Uiso 1 1 calc R U . . .
C16 C 0.42001(15) 0.3917(5) 0.7865(2) 0.0499(13) Uani 1 1 d . . . . .
H16A H 0.403528 0.326831 0.798281 0.060 Uiso 0.6 1 calc R U P C 1
H16B H 0.438654 0.355670 0.762685 0.060 Uiso 0.6 1 calc R U P C 1
H16C H 0.397535 0.409658 0.806292 0.060 Uiso 0.4 1 calc R U P D 2
H16D H 0.421006 0.303993 0.778688 0.060 Uiso 0.4 1 calc R U P D 2
C12 C 0.42166(18) 0.5920(5) 0.7368(2) 0.0608(17) Uani 1 1 d . . . . .
H12A H 0.398482 0.593863 0.757181 0.073 Uiso 0.4 1 calc R U P E 2
H12 H 0.440612 0.546246 0.716674 0.073 Uiso 0.6 1 calc R U P F 1
C44B C 0.4371(3) 0.1296(10) 0.5594(4) 0.0346(9) Uani 0.5 1 d . . P G 1
H44A H 0.437842 0.127585 0.600887 0.052 Uiso 0.5 1 calc R U P G 1
H44B H 0.461606 0.132271 0.545482 0.052 Uiso 0.5 1 calc R U P G 1
H44C H 0.424961 0.057007 0.544798 0.052 Uiso 0.5 1 calc R U P G 1
C9 C 0.33275(14) 1.0264(6) 0.7390(3) 0.0645(17) Uani 1 1 d . . . . .
H9A H 0.325353 1.100607 0.758958 0.077 Uiso 1 1 calc R U . . .
H9B H 0.312436 1.000124 0.714087 0.077 Uiso 1 1 calc R U . . .
C8 C 0.34134(13) 0.9273(6) 0.7826(2) 0.0586(16) Uani 1 1 d . . . . .
H8A H 0.319247 0.907108 0.802943 0.070 Uiso 1 1 calc R U . . .
H8B H 0.359183 0.958494 0.810804 0.070 Uiso 1 1 calc R U . . .
C43B C 0.4153(2) 0.2485(8) 0.5377(4) 0.0346(9) Uani 0.5 1 d . . P G 1
C15B C 0.4379(2) 0.4540(8) 0.8402(4) 0.0326(19) Uani 0.6 1 d . . P H 1
H15A H 0.419294 0.493930 0.862722 0.039 Uiso 0.6 1 calc R U P H 1
H15B H 0.450058 0.392538 0.864378 0.039 Uiso 0.6 1 calc R U P H 1
C17B C 0.39815(19) 0.4940(6) 0.7515(3) 0.0293(15) Uani 0.6 1 d . . P H 1
H17B H 0.373284 0.490267 0.741871 0.035 Uiso 0.6 1 calc R U P H 1
C14A C 0.4654(2) 0.5481(7) 0.8206(3) 0.0304(15) Uani 0.6 1 d . . P H 1
H14A H 0.483435 0.509099 0.796536 0.036 Uiso 0.6 1 calc R U P H 1
H14B H 0.478093 0.584393 0.853841 0.036 Uiso 0.6 1 calc R U P H 1
C45B C 0.4060(2) 0.2471(8) 0.4756(4) 0.0346(9) Uani 0.5 1 d . . P G 1
H45A H 0.391905 0.174842 0.466405 0.052 Uiso 0.5 1 calc R U P G 1
H45B H 0.428157 0.246383 0.454073 0.052 Uiso 0.5 1 calc R U P G 1
H45C H 0.392031 0.319268 0.465670 0.052 Uiso 0.5 1 calc R U P G 1
C42A C 0.4559(2) 0.3543(8) 0.6166(4) 0.036(2) Uani 0.5 1 d . . P G 1
H42A H 0.464212 0.433246 0.630424 0.053 Uiso 0.5 1 calc R U P G 1
H42B H 0.476666 0.302074 0.610492 0.053 Uiso 0.5 1 calc R U P G 1
H42C H 0.440497 0.317370 0.644776 0.053 Uiso 0.5 1 calc R U P G 1
C41A C 0.4569(2) 0.4349(7) 0.5165(5) 0.037(2) Uani 0.5 1 d . . P G 1
H41A H 0.442868 0.456177 0.482189 0.056 Uiso 0.5 1 calc R U P G 1
H41B H 0.476689 0.381541 0.506381 0.056 Uiso 0.5 1 calc R U P G 1
H41C H 0.466560 0.508389 0.534150 0.056 Uiso 0.5 1 calc R U P G 1
C42B C 0.4682(2) 0.4309(10) 0.5707(5) 0.048(3) Uani 0.5 1 d . . P G 2
H42D H 0.467847 0.513525 0.555805 0.073 Uiso 0.5 1 calc R U P G 2
H42E H 0.487581 0.385447 0.553282 0.073 Uiso 0.5 1 calc R U P G 2
H42F H 0.472205 0.433019 0.611851 0.073 Uiso 0.5 1 calc R U P G 2
C17A C 0.4219(3) 0.4683(10) 0.7282(4) 0.030(2) Uani 0.4 1 d . . P H 2
H17A H 0.423116 0.432076 0.691880 0.036 Uiso 0.4 1 calc R U P H 2
C14B C 0.4456(3) 0.5627(11) 0.8424(5) 0.032(2) Uani 0.4 1 d . . P H 2
H14C H 0.464234 0.591742 0.869824 0.038 Uiso 0.4 1 calc R U P H 2
H14D H 0.422094 0.565392 0.860824 0.038 Uiso 0.4 1 calc R U P H 2
C15A C 0.4541(4) 0.4331(12) 0.8239(6) 0.036(3) Uani 0.4 1 d . . P H 2
H15C H 0.457514 0.379920 0.857353 0.044 Uiso 0.4 1 calc R U P H 2
H15D H 0.476073 0.430969 0.801386 0.044 Uiso 0.4 1 calc R U P H 2
C45A C 0.4433(2) 0.2141(8) 0.6312(4) 0.0346(9) Uani 0.5 1 d . . P G 2
H45D H 0.440529 0.282799 0.656821 0.052 Uiso 0.5 1 calc R U P G 2
H45E H 0.468834 0.199763 0.625170 0.052 Uiso 0.5 1 calc R U P G 2
H45F H 0.432606 0.142022 0.647912 0.052 Uiso 0.5 1 calc R U P G 2
C43A C 0.4233(2) 0.2432(8) 0.5712(4) 0.0346(9) Uani 0.5 1 d . . P G 2
C41B C 0.4283(3) 0.3847(13) 0.4862(4) 0.063(3) Uani 0.5 1 d . . P G 2
H41D H 0.408286 0.333760 0.472810 0.094 Uiso 0.5 1 calc R U P G 2
H41E H 0.450365 0.359076 0.468184 0.094 Uiso 0.5 1 calc R U P G 2
H41F H 0.423180 0.469084 0.476386 0.094 Uiso 0.5 1 calc R U P G 2
C44A C 0.4308(3) 0.1360(10) 0.5362(4) 0.0346(9) Uani 0.5 1 d . . P G 2
H44D H 0.422055 0.063523 0.555170 0.052 Uiso 0.5 1 calc R U P G 2
H44E H 0.456764 0.129156 0.531276 0.052 Uiso 0.5 1 calc R U P G 2
H44F H 0.418701 0.144354 0.499098 0.052 Uiso 0.5 1 calc R U P G 2

loop_
_atom_site_aniso_label
_atom_site_aniso_U_11
_atom_site_aniso_U_22
_atom_site_aniso_U_33
_atom_site_aniso_U_23
_atom_site_aniso_U_13
_atom_site_aniso_U_12
Fe1 0.0170(3) 0.0235(3) 0.0120(3) -0.0004(2) 0.0015(2) -0.0013(2)
P2 0.0200(4) 0.0229(5) 0.0115(4) 0.0009(3) 0.0014(3) -0.0009(3)
P1 0.0220(4) 0.0261(5) 0.0146(4) 0.0001(4) -0.0019(3) -0.0011(4)
O1 0.0192(12) 0.0235(14) 0.0362(15) -0.0022(11) 0.0129(11) 0.0027(10)
N1 0.0211(14) 0.0232(16) 0.0171(15) -0.0002(12) 0.0019(12) -0.0006(12)
O2 0.0242(13) 0.0236(15) 0.073(2) -0.0040(14) 0.0222(14) -0.0008(11)
C1 0.0175(16) 0.0248(19) 0.0210(18) -0.0073(15) 0.0026(14) 0.0005(14)
C19 0.0222(17) 0.0217(18) 0.0186(18) 0.0005(14) 0.0032(14) -0.0023(14)
C25 0.0224(17) 0.0198(18) 0.0242(19) -0.0015(15) 0.0011(15) 0.0026(14)
C31 0.0171(16) 0.0254(19) 0.0151(17) -0.0002(14) 0.0009(13) 0.0013(14)
C4 0.0212(16) 0.0214(18) 0.0242(19) 0.0008(15) 0.0029(15) 0.0041(14)
C33 0.0132(15) 0.0271(19) 0.0161(17) -0.0023(14) 0.0010(13) -0.0023(14)
C30 0.0236(17) 0.0234(19) 0.0208(19) 0.0008(15) -0.0009(14) -0.0003(14)
C32 0.0203(17) 0.0229(19) 0.0217(19) 0.0020(15) 0.0071(14) -0.0006(14)
C20 0.0302(19) 0.0224(19) 0.0207(19) -0.0020(15) -0.0007(15) -0.0010(15)
C34 0.0243(18) 0.032(2) 0.0216(19) -0.0021(16) -0.0003(15) -0.0012(16)
C38 0.0222(17) 0.035(2) 0.0199(19) -0.0007(16) -0.0009(15) 0.0000(16)
C3 0.0188(17) 0.032(2) 0.028(2) 0.0045(17) 0.0076(15) 0.0010(15)
C29 0.0295(19) 0.024(2) 0.034(2) -0.0002(17) -0.0032(17) -0.0026(16)
C6 0.0213(17) 0.037(2) 0.0115(17) -0.0037(15) -0.0006(13) -0.0009(16)
C35 0.0233(18) 0.036(2) 0.032(2) -0.0068(18) -0.0015(16) 0.0079(17)
C2 0.0172(16) 0.028(2) 0.040(2) -0.0036(17) 0.0014(16) -0.0007(15)
C28 0.040(2) 0.020(2) 0.032(2) -0.0042(16) -0.0092(18) -0.0022(17)
C39 0.0233(18) 0.024(2) 0.037(2) 0.0008(17) 0.0076(16) -0.0012(15)
C26 0.032(2) 0.034(2) 0.0199(19) -0.0043(17) 0.0023(16) -0.0014(17)
C40 0.0241(19) 0.025(2) 0.049(3) -0.0070(18) 0.0204(18) 0.0033(16)
C18 0.0248(18) 0.040(2) 0.0175(18) 0.0040(17) 0.0046(15) -0.0019(17)
C37 0.0245(18) 0.050(3) 0.019(2) -0.0029(18) 0.0096(16) -0.0032(18)
C24 0.035(2) 0.025(2) 0.023(2) -0.0021(16) -0.0029(16) -0.0023(17)
C21 0.037(2) 0.028(2) 0.0196(19) 0.0050(16) 0.0019(16) 0.0024(17)
C27 0.039(2) 0.031(2) 0.029(2) -0.0092(18) -0.0033(18) 0.0042(18)
C5 0.0200(18) 0.049(3) 0.032(2) -0.0118(19) -0.0041(16) -0.0032(18)
C36 0.0202(17) 0.051(3) 0.028(2) -0.0123(19) 0.0054(16) 0.0063(18)
C22 0.054(3) 0.020(2) 0.036(2) 0.0059(18) -0.001(2) 0.0035(19)
C13 0.039(2) 0.030(2) 0.028(2) 0.0052(18) -0.0135(18) -0.0044(18)
C11 0.039(2) 0.036(2) 0.027(2) -0.0030(18) 0.0012(18) 0.0067(19)
C23 0.050(3) 0.021(2) 0.032(2) -0.0053(17) -0.0026(19) 0.0039(18)
B1 0.0201(19) 0.023(2) 0.024(2) 0.0018(17) 0.0055(16) -0.0015(16)
C10 0.053(3) 0.043(3) 0.060(3) -0.011(2) -0.008(3) 0.020(2)
C7 0.030(2) 0.065(3) 0.026(2) -0.014(2) 0.0085(18) -0.006(2)
C16 0.068(3) 0.034(3) 0.047(3) 0.019(2) -0.019(2) -0.012(2)
C12 0.096(4) 0.034(3) 0.050(3) 0.017(2) -0.048(3) -0.022(3)
C44B 0.0277(19) 0.0322(17) 0.045(3) -0.003(2) 0.014(2) 0.0025(14)
C9 0.041(3) 0.077(4) 0.075(4) -0.037(3) -0.005(3) 0.027(3)
C8 0.031(2) 0.092(5) 0.053(3) -0.038(3) 0.009(2) 0.002(3)
C43B 0.0277(19) 0.0322(17) 0.045(3) -0.003(2) 0.014(2) 0.0025(14)
C15B 0.024(4) 0.038(5) 0.036(5) 0.012(4) 0.001(3) 0.005(4)
C17B 0.029(3) 0.030(4) 0.029(4) 0.015(3) -0.001(3) -0.003(3)
C14A 0.025(3) 0.041(4) 0.025(4) 0.010(3) -0.001(3) 0.002(3)
C45B 0.0277(19) 0.0322(17) 0.045(3) -0.003(2) 0.014(2) 0.0025(14)
C42A 0.013(3) 0.036(5) 0.057(6) -0.017(4) -0.001(3) -0.002(3)
C41A 0.023(4) 0.020(4) 0.070(7) 0.004(4) 0.033(4) -0.001(3)
C42B 0.023(4) 0.047(6) 0.075(8) -0.015(5) 0.001(5) 0.006(4)
C17A 0.041(6) 0.033(6) 0.015(5) -0.003(4) 0.002(4) 0.005(5)
C14B 0.025(5) 0.050(7) 0.021(5) 0.004(5) 0.001(4) -0.009(5)
C15A 0.035(7) 0.046(8) 0.027(7) 0.010(5) -0.012(6) 0.013(6)
C45A 0.0277(19) 0.0322(17) 0.045(3) -0.003(2) 0.014(2) 0.0025(14)
C43A 0.0277(19) 0.0322(17) 0.045(3) -0.003(2) 0.014(2) 0.0025(14)
C41B 0.065(7) 0.089(9) 0.036(6) 0.001(6) 0.014(5) 0.032(7)
C44A 0.0277(19) 0.0322(17) 0.045(3) -0.003(2) 0.014(2) 0.0025(14)

loop_
_atom_type_symbol
_atom_type_description
_atom_type_scat_dispersion_real
_atom_type_scat_dispersion_imag
_atom_type_scat_source
C C 0.0181 0.0091 'International Tables Vol C Tables 4.2.6.8 and 6.1.1.4'
H H 0.0000 0.0000 'International Tables Vol C Tables 4.2.6.8 and 6.1.1.4'
B B 0.0090 0.0039 'International Tables Vol C Tables 4.2.6.8 and 6.1.1.4'
Fe Fe -1.1336 3.1974 'International Tables Vol C Tables 4.2.6.8 and 6.1.1.4'
N N 0.0311 0.0180 'International Tables Vol C Tables 4.2.6.8 and 6.1.1.4'
O O 0.0492 0.0322 'International Tables Vol C Tables 4.2.6.8 and 6.1.1.4'
P P 0.2955 0.4335 'International Tables Vol C Tables 4.2.6.8 and 6.1.1.4'

loop_
_exptl_crystal_face_index_h
_exptl_crystal_face_index_k
_exptl_crystal_face_index_l
_exptl_crystal_face_perp_dist
-19 2 8 0.0345
-5 -2 14 0.0026
-8 4 11 0.0244
-19 2 8 0.0095
-15 0 12 0.0249
1 -3 13 0.0385
-18 4 -2 0.0270
-21 -1 7 0.0042
14 3 11 0.0339
-21 1 8 0.0327
-7 -3 -13 0.0393
-21 -2 5 0.0296
23 0 -5 0.0084

loop_
_geom_angle_atom_site_label_1
_geom_angle_atom_site_label_2
_geom_angle_atom_site_label_3
_geom_angle
_geom_angle_site_symmetry_1
_geom_angle_site_symmetry_3
_geom_angle_publ_flag
P2 Fe1 O1 91.61(7) . . ?
P1 Fe1 P2 159.30(4) . . ?
P1 Fe1 O1 102.73(7) . . ?
N1 Fe1 P2 81.81(9) . . ?
N1 Fe1 P1 82.57(9) . . ?
N1 Fe1 O1 93.08(11) . . ?
N1 Fe1 C31 172.77(14) . . ?
C31 Fe1 P2 96.61(10) . . ?
C31 Fe1 P1 100.52(10) . . ?
C31 Fe1 O1 79.89(12) . . ?
C19 P2 Fe1 115.85(12) . . ?
C19 P2 C25 107.40(16) . . ?
C19 P2 C18 103.36(18) . . ?
C25 P2 Fe1 119.49(12) . . ?
C25 P2 C18 106.86(17) . . ?
C18 P2 Fe1 102.11(12) . . ?
C6 P1 Fe1 116.55(12) . . ?
C6 P1 C5 101.32(19) . . ?
C5 P1 Fe1 102.38(13) . . ?
C12 P1 Fe1 125.35(16) . . ?
C12 P1 C6 105.5(2) . . ?
C12 P1 C5 101.8(2) . . ?
C40 O1 Fe1 148.3(2) . . ?
B1 O1 Fe1 104.1(2) . . ?
B1 O1 C40 107.6(3) . . ?
C1 N1 Fe1 126.5(2) . . ?
C4 N1 Fe1 126.0(2) . . ?
C4 N1 C1 107.2(3) . . ?
B1 O2 C43B 107.9(4) . . ?
B1 O2 C43A 106.3(4) . . ?
N1 C1 C2 109.1(3) . . ?
N1 C1 C5 118.2(3) . . ?
C2 C1 C5 132.7(3) . . ?
P2 C19 H19 106.5 . . ?
C20 C19 P2 117.7(2) . . ?
C20 C19 H19 106.5 . . ?
C24 C19 P2 108.7(2) . . ?
C24 C19 H19 106.5 . . ?
C24 C19 C20 110.4(3) . . ?
P2 C25 H25 104.8 . . ?
C30 C25 P2 111.4(2) . . ?
C30 C25 H25 104.8 . . ?
C26 C25 P2 119.1(3) . . ?
C26 C25 H25 104.8 . . ?
C26 C25 C30 110.5(3) . . ?
C33 C31 Fe1 118.6(3) . . ?
C32 C31 Fe1 119.1(2) . . ?
C32 C31 C33 122.3(3) . . ?
N1 C4 C18 118.1(3) . . ?
C3 C4 N1 109.5(3) . . ?
C3 C4 C18 132.3(3) . . ?
C34 C33 C31 121.2(3) . . ?
C38 C33 C31 121.2(3) . . ?
C38 C33 C34 117.3(3) . . ?
C25 C30 H30A 109.8 . . ?
C25 C30 H30B 109.8 . . ?
H30A C30 H30B 108.3 . . ?
C29 C30 C25 109.4(3) . . ?
C29 C30 H30A 109.8 . . ?
C29 C30 H30B 109.8 . . ?
C31 C32 C39 125.6(3) . . ?
C31 C32 B1 116.0(3) . . ?
C39 C32 B1 118.3(3) . . ?
C19 C20 H20A 109.5 . . ?
C19 C20 H20B 109.5 . . ?
H20A C20 H20B 108.1 . . ?
C21 C20 C19 110.7(3) . . ?
C21 C20 H20A 109.5 . . ?
C21 C20 H20B 109.5 . . ?
C33 C34 H34 119.0 . . ?
C35 C34 C33 121.9(4) . . ?
C35 C34 H34 119.0 . . ?
C33 C38 H38 119.6 . . ?
C33 C38 C37 120.8(4) . . ?
C37 C38 H38 119.6 . . ?
C4 C3 H3 126.4 . . ?
C4 C3 C2 107.3(3) . . ?
C2 C3 H3 126.4 . . ?
C30 C29 H29A 109.3 . . ?
C30 C29 H29B 109.3 . . ?
H29A C29 H29B 108.0 . . ?
C28 C29 C30 111.6(3) . . ?
C28 C29 H29A 109.3 . . ?
C28 C29 H29B 109.3 . . ?
P1 C6 H6 107.5 . . ?
C11 C6 P1 109.5(2) . . ?
C11 C6 H6 107.5 . . ?
C7 C6 P1 114.4(3) . . ?
C7 C6 H6 107.5 . . ?
C7 C6 C11 110.2(3) . . ?
C34 C35 H35 120.0 . . ?
C36 C35 C34 120.0(4) . . ?
C36 C35 H35 120.0 . . ?
C1 C2 C3 106.9(3) . . ?
C1 C2 H2 126.5 . . ?
C3 C2 H2 126.5 . . ?
C29 C28 H28A 109.4 . . ?
C29 C28 H28B 109.4 . . ?
C29 C28 C27 111.0(3) . . ?
H28A C28 H28B 108.0 . . ?
C27 C28 H28A 109.4 . . ?
C27 C28 H28B 109.4 . . ?
C32 C39 H39A 109.5 . . ?
C32 C39 H39B 109.5 . . ?
C32 C39 H39C 109.5 . . ?
H39A C39 H39B 109.5 . . ?
H39A C39 H39C 109.5 . . ?
H39B C39 H39C 109.5 . . ?
C25 C26 H26A 109.4 . . ?
C25 C26 H26B 109.4 . . ?
H26A C26 H26B 108.0 . . ?
C27 C26 C25 111.3(3) . . ?
C27 C26 H26A 109.4 . . ?
C27 C26 H26B 109.4 . . ?
O1 C40 C43B 104.2(4) . . ?
O1 C40 C42A 101.7(4) . . ?
O1 C40 C43A 105.7(4) . . ?
O1 C40 C41B 99.8(5) . . ?
C43B C40 C42A 110.7(6) . . ?
C41A C40 O1 112.9(4) . . ?
C41A C40 C43B 118.2(6) . . ?
C41A C40 C42A 107.9(6) . . ?
C42B C40 O1 111.4(5) . . ?
C42B C40 C43A 126.2(7) . . ?
C42B C40 C41B 104.4(7) . . ?
C43A C40 C41B 106.2(7) . . ?
P2 C18 H18A 110.2 . . ?
P2 C18 H18B 110.2 . . ?
C4 C18 P2 107.7(2) . . ?
C4 C18 H18A 110.2 . . ?
C4 C18 H18B 110.2 . . ?
H18A C18 H18B 108.5 . . ?
C38 C37 H37 119.8 . . ?
C36 C37 C38 120.4(4) . . ?
C36 C37 H37 119.8 . . ?
C19 C24 H24A 109.3 . . ?
C19 C24 H24B 109.3 . . ?
H24A C24 H24B 108.0 . . ?
C23 C24 C19 111.6(3) . . ?
C23 C24 H24A 109.3 . . ?
C23 C24 H24B 109.3 . . ?
C20 C21 H21A 109.2 . . ?
C20 C21 H21B 109.2 . . ?
H21A C21 H21B 107.9 . . ?
C22 C21 C20 112.1(3) . . ?
C22 C21 H21A 109.2 . . ?
C22 C21 H21B 109.2 . . ?
C28 C27 C26 111.6(3) . . ?
C28 C27 H27A 109.3 . . ?
C28 C27 H27B 109.3 . . ?
C26 C27 H27A 109.3 . . ?
C26 C27 H27B 109.3 . . ?
H27A C27 H27B 108.0 . . ?
P1 C5 H5A 109.8 . . ?
P1 C5 H5B 109.8 . . ?
C1 C5 P1 109.4(3) . . ?
C1 C5 H5A 109.8 . . ?
C1 C5 H5B 109.8 . . ?
H5A C5 H5B 108.2 . . ?
C35 C36 H36 120.3 . . ?
C37 C36 C35 119.4(4) . . ?
C37 C36 H36 120.3 . . ?
C21 C22 H22A 109.3 . . ?
C21 C22 H22B 109.3 . . ?
C21 C22 C23 111.6(3) . . ?
H22A C22 H22B 108.0 . . ?
C23 C22 H22A 109.3 . . ?
C23 C22 H22B 109.3 . . ?
H13A C13 H13B 108.0 . . ?
H13C C13 H13D 107.9 . . ?
C12 C13 H13A 109.4 . . ?
C12 C13 H13B 109.4 . . ?
C12 C13 H13C 109.2 . . ?
C12 C13 H13D 109.2 . . ?
C12 C13 C14A 111.3(4) . . ?
C12 C13 C14B 112.2(5) . . ?
C14A C13 H13A 109.4 . . ?
C14A C13 H13B 109.4 . . ?
C14B C13 H13C 109.2 . . ?
C14B C13 H13D 109.2 . . ?
C6 C11 H11A 109.1 . . ?
C6 C11 H11B 109.1 . . ?
H11A C11 H11B 107.9 . . ?
C10 C11 C6 112.4(4) . . ?
C10 C11 H11A 109.1 . . ?
C10 C11 H11B 109.1 . . ?
C24 C23 C22 111.3(3) . . ?
C24 C23 H23A 109.4 . . ?
C24 C23 H23B 109.4 . . ?
C22 C23 H23A 109.4 . . ?
C22 C23 H23B 109.4 . . ?
H23A C23 H23B 108.0 . . ?
O1 B1 C32 120.4(3) . . ?
O2 B1 O1 111.8(3) . . ?
O2 B1 C32 127.9(3) . . ?
C11 C10 H10A 109.7 . . ?
C11 C10 H10B 109.7 . . ?
C11 C10 C9 110.0(4) . . ?
H10A C10 H10B 108.2 . . ?
C9 C10 H10A 109.7 . . ?
C9 C10 H10B 109.7 . . ?
C6 C7 H7A 109.2 . . ?
C6 C7 H7B 109.2 . . ?
C6 C7 C8 111.9(4) . . ?
H7A C7 H7B 107.9 . . ?
C8 C7 H7A 109.2 . . ?
C8 C7 H7B 109.2 . . ?
H16A C16 H16B 108.5 . . ?
H16C C16 H16D 108.8 . . ?
C15B C16 H16A 110.2 . . ?
C15B C16 H16B 110.2 . . ?
C15B C16 C17B 107.6(5) . . ?
C17B C16 H16A 110.2 . . ?
C17B C16 H16B 110.2 . . ?
C17A C16 H16C 110.6 . . ?
C17A C16 H16D 110.6 . . ?
C15A C16 H16C 110.6 . . ?
C15A C16 H16D 110.6 . . ?
C15A C16 C17A 105.5(7) . . ?
P1 C12 H12A 95.7 . . ?
P1 C12 H12 100.0 . . ?
C13 C12 P1 115.1(3) . . ?
C13 C12 H12A 95.7 . . ?
C13 C12 H12 100.0 . . ?
C17B C12 P1 119.5(4) . . ?
C17B C12 C13 116.5(5) . . ?
C17B C12 H12 100.0 . . ?
C17A C12 P1 122.1(5) . . ?
C17A C12 C13 119.7(6) . . ?
C17A C12 H12A 95.7 . . ?
H44A C44B H44B 109.5 . . ?
H44A C44B H44C 109.5 . . ?
H44B C44B H44C 109.5 . . ?
C43B C44B H44A 109.5 . . ?
C43B C44B H44B 109.5 . . ?
C43B C44B H44C 109.5 . . ?
C10 C9 H9A 109.3 . . ?
C10 C9 H9B 109.3 . . ?
H9A C9 H9B 108.0 . . ?
C8 C9 C10 111.5(4) . . ?
C8 C9 H9A 109.3 . . ?
C8 C9 H9B 109.3 . . ?
C7 C8 H8A 109.0 . . ?
C7 C8 H8B 109.0 . . ?
C9 C8 C7 112.8(4) . . ?
C9 C8 H8A 109.0 . . ?
C9 C8 H8B 109.0 . . ?
H8A C8 H8B 107.8 . . ?
O2 C43B C40 99.5(5) . . ?
O2 C43B C44B 102.6(7) . . ?
C40 C43B C44B 113.8(7) . . ?
C45B C43B O2 114.1(7) . . ?
C45B C43B C40 112.1(7) . . ?
C45B C43B C44B 113.6(8) . . ?
C16 C15B H15A 109.9 . . ?
C16 C15B H15B 109.9 . . ?
H15A C15B H15B 108.3 . . ?
C14A C15B C16 109.0(6) . . ?
C14A C15B H15A 109.9 . . ?
C14A C15B H15B 109.9 . . ?
C16 C17B H17B 124.7 . . ?
C12 C17B C16 110.5(5) . . ?
C12 C17B H17B 124.7 . . ?
C13 C14A H14A 110.1 . . ?
C13 C14A H14B 110.1 . . ?
C15B C14A C13 108.2(6) . . ?
C15B C14A H14A 110.1 . . ?
C15B C14A H14B 110.1 . . ?
H14A C14A H14B 108.4 . . ?
C43B C45B H45A 109.5 . . ?
C43B C45B H45B 109.5 . . ?
C43B C45B H45C 109.5 . . ?
H45A C45B H45B 109.5 . . ?
H45A C45B H45C 109.5 . . ?
H45B C45B H45C 109.5 . . ?
C40 C42A H42A 109.5 . . ?
C40 C42A H42B 109.5 . . ?
C40 C42A H42C 109.5 . . ?
H42A C42A H42B 109.5 . . ?
H42A C42A H42C 109.5 . . ?
H42B C42A H42C 109.5 . . ?
C40 C41A H41A 109.5 . . ?
C40 C41A H41B 109.5 . . ?
C40 C41A H41C 109.5 . . ?
H41A C41A H41B 109.5 . . ?
H41A C41A H41C 109.5 . . ?
H41B C41A H41C 109.5 . . ?
C40 C42B H42D 109.5 . . ?
C40 C42B H42E 109.5 . . ?
C40 C42B H42F 109.5 . . ?
H42D C42B H42E 109.5 . . ?
H42D C42B H42F 109.5 . . ?
H42E C42B H42F 109.5 . . ?
C16 C17A H17A 123.4 . . ?
C12 C17A C16 113.1(7) . . ?
C12 C17A H17A 123.4 . . ?
C13 C14B H14C 110.1 . . ?
C13 C14B H14D 110.1 . . ?
H14C C14B H14D 108.4 . . ?
C15A C14B C13 108.1(9) . . ?
C15A C14B H14C 110.1 . . ?
C15A C14B H14D 110.1 . . ?
C16 C15A H15C 110.7 . . ?
C16 C15A H15D 110.7 . . ?
C14B C15A C16 105.0(9) . . ?
C14B C15A H15C 110.7 . . ?
C14B C15A H15D 110.7 . . ?
H15C C15A H15D 108.8 . . ?
H45D C45A H45E 109.5 . . ?
H45D C45A H45F 109.5 . . ?
H45E C45A H45F 109.5 . . ?
C43A C45A H45D 109.5 . . ?
C43A C45A H45E 109.5 . . ?
C43A C45A H45F 109.5 . . ?
O2 C43A C45A 112.1(6) . . ?
C40 C43A O2 103.3(6) . . ?
C40 C43A C45A 105.6(7) . . ?
C44A C43A O2 106.4(8) . . ?
C44A C43A C40 125.6(8) . . ?
C44A C43A C45A 103.8(8) . . ?
C40 C41B H41D 109.5 . . ?
C40 C41B H41E 109.5 . . ?
C40 C41B H41F 109.5 . . ?
H41D C41B H41E 109.5 . . ?
H41D C41B H41F 109.5 . . ?
H41E C41B H41F 109.5 . . ?
C43A C44A H44D 109.5 . . ?
C43A C44A H44E 109.5 . . ?
C43A C44A H44F 109.5 . . ?
H44D C44A H44E 109.5 . . ?
H44D C44A H44F 109.5 . . ?
H44E C44A H44F 109.5 . . ?

loop_
_geom_bond_atom_site_label_1
_geom_bond_atom_site_label_2
_geom_bond_distance
_geom_bond_site_symmetry_2
_geom_bond_publ_flag
Fe1 P2 2.2909(10) . ?
Fe1 P1 2.2845(10) . ?
Fe1 O1 2.395(3) . ?
Fe1 N1 1.938(3) . ?
Fe1 C31 2.003(3) . ?
P2 C19 1.848(4) . ?
P2 C25 1.849(4) . ?
P2 C18 1.850(4) . ?
P1 C6 1.851(4) . ?
P1 C5 1.860(4) . ?
P1 C12 1.846(5) . ?
O1 C40 1.469(4) . ?
O1 B1 1.383(5) . ?
N1 C1 1.382(4) . ?
N1 C4 1.380(5) . ?
O2 B1 1.369(5) . ?
O2 C43B 1.519(8) . ?
O2 C43A 1.508(9) . ?
C1 C2 1.385(5) . ?
C1 C5 1.473(5) . ?
C19 H19 0.9800 . ?
C19 C20 1.533(5) . ?
C19 C24 1.528(5) . ?
C25 H25 0.9800 . ?
C25 C30 1.535(5) . ?
C25 C26 1.531(5) . ?
C31 C33 1.490(5) . ?
C31 C32 1.365(5) . ?
C4 C3 1.374(5) . ?
C4 C18 1.493(5) . ?
C33 C34 1.395(5) . ?
C33 C38 1.390(5) . ?
C30 H30A 0.9700 . ?
C30 H30B 0.9700 . ?
C30 C29 1.525(5) . ?
C32 C39 1.519(5) . ?
C32 B1 1.541(5) . ?
C20 H20A 0.9700 . ?
C20 H20B 0.9700 . ?
C20 C21 1.526(5) . ?
C34 H34 0.9300 . ?
C34 C35 1.386(5) . ?
C38 H38 0.9300 . ?
C38 C37 1.407(5) . ?
C3 H3 0.9300 . ?
C3 C2 1.412(6) . ?
C29 H29A 0.9700 . ?
C29 H29B 0.9700 . ?
C29 C28 1.514(6) . ?
C6 H6 0.9800 . ?
C6 C11 1.527(6) . ?
C6 C7 1.527(5) . ?
C35 H35 0.9300 . ?
C35 C36 1.382(6) . ?
C2 H2 0.9300 . ?
C28 H28A 0.9700 . ?
C28 H28B 0.9700 . ?
C28 C27 1.517(6) . ?
C39 H39A 0.9600 . ?
C39 H39B 0.9600 . ?
C39 H39C 0.9600 . ?
C26 H26A 0.9700 . ?
C26 H26B 0.9700 . ?
C26 C27 1.525(6) . ?
C40 C43B 1.549(10) . ?
C40 C42A 1.598(10) . ?
C40 C41A 1.464(8) . ?
C40 C42B 1.456(10) . ?
C40 C43A 1.479(10) . ?
C40 C41B 1.651(11) . ?
C18 H18A 0.9700 . ?
C18 H18B 0.9700 . ?
C37 H37 0.9300 . ?
C37 C36 1.375(6) . ?
C24 H24A 0.9700 . ?
C24 H24B 0.9700 . ?
C24 C23 1.518(6) . ?
C21 H21A 0.9700 . ?
C21 H21B 0.9700 . ?
C21 C22 1.507(6) . ?
C27 H27A 0.9700 . ?
C27 H27B 0.9700 . ?
C5 H5A 0.9700 . ?
C5 H5B 0.9700 . ?
C36 H36 0.9300 . ?
C22 H22A 0.9700 . ?
C22 H22B 0.9700 . ?
C22 C23 1.521(6) . ?
C13 H13A 0.9700 . ?
C13 H13B 0.9700 . ?
C13 H13C 0.9700 . ?
C13 H13D 0.9700 . ?
C13 C12 1.526(6) . ?
C13 C14A 1.530(8) . ?
C13 C14B 1.594(11) . ?
C11 H11A 0.9700 . ?
C11 H11B 0.9700 . ?
C11 C10 1.524(6) . ?
C23 H23A 0.9700 . ?
C23 H23B 0.9700 . ?
C10 H10A 0.9700 . ?
C10 H10B 0.9700 . ?
C10 C9 1.530(8) . ?
C7 H7A 0.9700 . ?
C7 H7B 0.9700 . ?
C7 C8 1.533(7) . ?
C16 H16A 0.9700 . ?
C16 H16B 0.9700 . ?
C16 H16C 0.9700 . ?
C16 H16D 0.9700 . ?
C16 C15B 1.543(10) . ?
C16 C17B 1.578(8) . ?
C16 C17A 1.587(11) . ?
C16 C15A 1.562(13) . ?
C12 H12A 0.9800 . ?
C12 H12 0.9800 . ?
C12 C17B 1.415(8) . ?
C12 C17A 1.358(11) . ?
C44B H44A 0.9600 . ?
C44B H44B 0.9600 . ?
C44B H44C 0.9600 . ?
C44B C43B 1.590(14) . ?
C9 H9A 0.9700 . ?
C9 H9B 0.9700 . ?
C9 C8 1.502(9) . ?
C8 H8A 0.9700 . ?
C8 H8B 0.9700 . ?
C43B C45B 1.467(13) . ?
C15B H15A 0.9700 . ?
C15B H15B 0.9700 . ?
C15B C14A 1.512(11) . ?
C17B H17B 0.9300 . ?
C14A H14A 0.9700 . ?
C14A H14B 0.9700 . ?
C45B H45A 0.9600 . ?
C45B H45B 0.9600 . ?
C45B H45C 0.9600 . ?
C42A H42A 0.9600 . ?
C42A H42B 0.9600 . ?
C42A H42C 0.9600 . ?
C41A H41A 0.9600 . ?
C41A H41B 0.9600 . ?
C41A H41C 0.9600 . ?
C42B H42D 0.9600 . ?
C42B H42E 0.9600 . ?
C42B H42F 0.9600 . ?
C17A H17A 0.9300 . ?
C14B H14C 0.9700 . ?
C14B H14D 0.9700 . ?
C14B C15A 1.504(18) . ?
C15A H15C 0.9700 . ?
C15A H15D 0.9700 . ?
C45A H45D 0.9600 . ?
C45A H45E 0.9600 . ?
C45A H45F 0.9600 . ?
C45A C43A 1.583(13) . ?
C43A C44A 1.446(14) . ?
C41B H41D 0.9600 . ?
C41B H41E 0.9600 . ?
C41B H41F 0.9600 . ?
C44A H44D 0.9600 . ?
C44A H44E 0.9600 . ?
C44A H44F 0.9600 . ?

loop_
_geom_torsion_atom_site_label_1
_geom_torsion_atom_site_label_2
_geom_torsion_atom_site_label_3
_geom_torsion_atom_site_label_4
_geom_torsion
_geom_torsion_site_symmetry_1
_geom_torsion_site_symmetry_2
_geom_torsion_site_symmetry_3
_geom_torsion_site_symmetry_4
_geom_torsion_publ_flag
Fe1 P2 C19 C20 171.7(2) . . . . ?
Fe1 P2 C19 C24 45.4(3) . . . . ?
Fe1 P2 C25 C30 80.2(3) . . . . ?
Fe1 P2 C25 C26 -149.4(2) . . . . ?
Fe1 P2 C18 C4 -20.1(3) . . . . ?
Fe1 P1 C6 C11 -40.5(3) . . . . ?
Fe1 P1 C6 C7 83.8(3) . . . . ?
Fe1 P1 C5 C1 9.3(3) . . . . ?
Fe1 P1 C12 C13 172.4(3) . . . . ?
Fe1 P1 C12 C17B -41.3(7) . . . . ?
Fe1 P1 C12 C17A 12.0(9) . . . . ?
Fe1 O1 C40 C43B -159.1(5) . . . . ?
Fe1 O1 C40 C42A 85.8(6) . . . . ?
Fe1 O1 C40 C41A -29.7(8) . . . . ?
Fe1 O1 C40 C42B 28.3(8) . . . . ?
Fe1 O1 C40 C43A 168.5(5) . . . . ?
Fe1 O1 C40 C41B -81.5(7) . . . . ?
Fe1 O1 B1 O2 175.5(3) . . . . ?
Fe1 O1 B1 C32 -5.0(4) . . . . ?
Fe1 N1 C1 C2 174.6(3) . . . . ?
Fe1 N1 C1 C5 -3.4(5) . . . . ?
Fe1 N1 C4 C3 -174.5(3) . . . . ?
Fe1 N1 C4 C18 1.9(5) . . . . ?
Fe1 C31 C33 C34 40.0(4) . . . . ?
Fe1 C31 C33 C38 -134.6(3) . . . . ?
Fe1 C31 C32 C39 -171.2(3) . . . . ?
Fe1 C31 C32 B1 5.9(4) . . . . ?
P2 C19 C20 C21 178.8(3) . . . . ?
P2 C19 C24 C23 -173.3(3) . . . . ?
P2 C25 C30 C29 -167.7(3) . . . . ?
P2 C25 C26 C27 172.9(3) . . . . ?
P1 C6 C11 C10 -177.3(3) . . . . ?
P1 C6 C7 C8 -176.7(3) . . . . ?
P1 C12 C17B C16 162.7(4) . . . . ?
P1 C12 C17A C16 -157.7(5) . . . . ?
O1 C40 C43B O2 -28.7(6) . . . . ?
O1 C40 C43B C44B -137.1(6) . . . . ?
O1 C40 C43B C45B 92.3(6) . . . . ?
O1 C40 C43A O2 19.9(7) . . . . ?
O1 C40 C43A C45A -98.0(6) . . . . ?
O1 C40 C43A C44A 141.7(9) . . . . ?
N1 C1 C2 C3 -0.8(4) . . . . ?
N1 C1 C5 P1 -5.2(5) . . . . ?
N1 C4 C3 C2 0.3(4) . . . . ?
N1 C4 C18 P2 14.0(4) . . . . ?
C1 N1 C4 C3 -0.8(4) . . . . ?
C1 N1 C4 C18 175.6(3) . . . . ?
C19 P2 C25 C30 -54.4(3) . . . . ?
C19 P2 C25 C26 76.0(3) . . . . ?
C19 P2 C18 C4 100.6(3) . . . . ?
C19 C20 C21 C22 55.5(4) . . . . ?
C19 C24 C23 C22 -55.4(5) . . . . ?
C25 P2 C19 C20 -51.8(3) . . . . ?
C25 P2 C19 C24 -178.2(2) . . . . ?
C25 P2 C18 C4 -146.3(3) . . . . ?
C25 C30 C29 C28 -58.2(4) . . . . ?
C25 C26 C27 C28 54.6(5) . . . . ?
C31 C33 C34 C35 -175.8(3) . . . . ?
C31 C33 C38 C37 175.4(3) . . . . ?
C31 C32 B1 O1 0.4(5) . . . . ?
C31 C32 B1 O2 179.8(4) . . . . ?
C4 N1 C1 C2 1.0(4) . . . . ?
C4 N1 C1 C5 -177.0(3) . . . . ?
C4 C3 C2 C1 0.3(4) . . . . ?
C33 C31 C32 C39 9.2(6) . . . . ?
C33 C31 C32 B1 -173.7(3) . . . . ?
C33 C34 C35 C36 0.8(6) . . . . ?
C33 C38 C37 C36 -0.1(6) . . . . ?
C30 C25 C26 C27 -56.2(4) . . . . ?
C30 C29 C28 C27 56.9(4) . . . . ?
C32 C31 C33 C34 -140.4(4) . . . . ?
C32 C31 C33 C38 45.0(5) . . . . ?
C20 C19 C24 C23 56.2(4) . . . . ?
C20 C21 C22 C23 -54.7(5) . . . . ?
C34 C33 C38 C37 0.7(5) . . . . ?
C34 C35 C36 C37 -0.2(6) . . . . ?
C38 C33 C34 C35 -1.0(5) . . . . ?
C38 C37 C36 C35 -0.2(6) . . . . ?
C3 C4 C18 P2 -170.6(4) . . . . ?
C29 C28 C27 C26 -54.5(5) . . . . ?
C6 P1 C5 C1 -111.4(3) . . . . ?
C6 P1 C12 C13 -47.6(5) . . . . ?
C6 P1 C12 C17B 98.7(6) . . . . ?
C6 P1 C12 C17A 152.0(7) . . . . ?
C6 C11 C10 C9 -57.1(5) . . . . ?
C6 C7 C8 C9 53.1(5) . . . . ?
C2 C1 C5 P1 177.3(4) . . . . ?
C39 C32 B1 O1 177.8(3) . . . . ?
C39 C32 B1 O2 -2.8(6) . . . . ?
C26 C25 C30 C29 57.5(4) . . . . ?
C40 O1 B1 O2 -5.2(4) . . . . ?
C40 O1 B1 C32 174.3(4) . . . . ?
C18 P2 C19 C20 61.0(3) . . . . ?
C18 P2 C19 C24 -65.4(3) . . . . ?
C18 P2 C25 C30 -164.8(3) . . . . ?
C18 P2 C25 C26 -34.3(3) . . . . ?
C18 C4 C3 C2 -175.4(4) . . . . ?
C24 C19 C20 C21 -55.6(4) . . . . ?
C21 C22 C23 C24 54.3(5) . . . . ?
C5 P1 C6 C11 69.7(3) . . . . ?
C5 P1 C6 C7 -166.1(3) . . . . ?
C5 P1 C12 C13 57.8(5) . . . . ?
C5 P1 C12 C17B -155.9(6) . . . . ?
C5 P1 C12 C17A -102.6(7) . . . . ?
C5 C1 C2 C3 176.8(4) . . . . ?
C13 C12 C17B C16 -51.4(8) . . . . ?
C13 C12 C17A C16 42.8(11) . . . . ?
C13 C14B C15A C16 -66.7(11) . . . . ?
C11 C6 C7 C8 -52.8(5) . . . . ?
C11 C10 C9 C8 55.4(6) . . . . ?
B1 O1 C40 C43B 22.2(5) . . . . ?
B1 O1 C40 C42A -93.0(4) . . . . ?
B1 O1 C40 C41A 151.6(6) . . . . ?
B1 O1 C40 C42B -150.4(6) . . . . ?
B1 O1 C40 C43A -10.2(6) . . . . ?
B1 O1 C40 C41B 99.8(6) . . . . ?
B1 O2 C43B C40 26.7(7) . . . . ?
B1 O2 C43B C44B 143.9(6) . . . . ?
B1 O2 C43B C45B -92.8(7) . . . . ?
B1 O2 C43A C40 -23.3(7) . . . . ?
B1 O2 C43A C45A 90.0(7) . . . . ?
B1 O2 C43A C44A -157.2(7) . . . . ?
C10 C9 C8 C7 -54.1(6) . . . . ?
C7 C6 C11 C10 56.0(5) . . . . ?
C16 C15B C14A C13 63.4(8) . . . . ?
C12 P1 C6 C11 175.4(3) . . . . ?
C12 P1 C6 C7 -60.3(3) . . . . ?
C12 P1 C5 C1 139.9(3) . . . . ?
C12 C13 C14A C15B -54.4(8) . . . . ?
C12 C13 C14B C15A 48.2(10) . . . . ?
C43B O2 B1 O1 -14.8(6) . . . . ?
C43B O2 B1 C32 165.8(5) . . . . ?
C15B C16 C17B C12 56.8(7) . . . . ?
C17B C16 C15B C14A -63.9(7) . . . . ?
C14A C13 C12 P1 -161.7(4) . . . . ?
C14A C13 C12 C17B 51.0(8) . . . . ?
C42A C40 C43B O2 79.9(6) . . . . ?
C42A C40 C43B C44B -28.5(8) . . . . ?
C42A C40 C43B C45B -159.1(6) . . . . ?
C41A C40 C43B O2 -154.9(6) . . . . ?
C41A C40 C43B C44B 96.7(9) . . . . ?
C41A C40 C43B C45B -33.9(9) . . . . ?
C42B C40 C43A O2 152.3(7) . . . . ?
C42B C40 C43A C45A 34.4(9) . . . . ?
C42B C40 C43A C44A -85.9(12) . . . . ?
C17A C16 C15A C14B 70.9(11) . . . . ?
C14B C13 C12 P1 162.0(6) . . . . ?
C14B C13 C12 C17A -37.1(10) . . . . ?
C15A C16 C17A C12 -58.6(10) . . . . ?
C43A O2 B1 O1 18.1(6) . . . . ?
C43A O2 B1 C32 -161.3(5) . . . . ?
C41B C40 C43A O2 -85.4(7) . . . . ?
C41B C40 C43A C45A 156.7(6) . . . . ?
C41B C40 C43A C44A 36.3(11) . . . . ?

loop_
_exptl_oxdiff_crystal_face_indexfrac_h
_exptl_oxdiff_crystal_face_indexfrac_k
_exptl_oxdiff_crystal_face_indexfrac_l
_exptl_oxdiff_crystal_face_x
_exptl_oxdiff_crystal_face_y
_exptl_oxdiff_crystal_face_z
-19.1402 2.0193 8.0200 -0.1418 -0.1526 0.9781
-4.7908 -2.1807 14.0355 0.4814 0.5092 0.7134
-8.1912 3.8819 11.4922 -0.3852 0.3631 0.8484
-18.9897 1.9343 8.2628 -0.1274 -0.1375 0.9823
-14.5098 0.2154 12.0925 0.1471 0.1583 0.9764
1.1423 -3.2352 13.3073 0.6058 0.6361 0.4779
-18.3895 4.2474 -2.4003 -0.5775 -0.6059 0.5472
-20.9601 -1.4406 6.6875 0.3285 -0.3151 0.8904
13.7725 2.6937 10.5481 -0.2818 0.9520 0.1193
-20.5641 0.5315 7.7115 0.0651 -0.2286 0.9713
-6.8186 -2.8273 -12.9185 0.2562 -0.8627 -0.4361
-21.1770 -2.1886 5.2924 0.4166 -0.3985 0.8171
22.6342 0.1230 -4.8401 -0.1269 0.4371 -0.8904

loop_
_smtbx_masks_void_nr
_smtbx_masks_void_average_x
_smtbx_masks_void_average_y
_smtbx_masks_void_average_z
_smtbx_masks_void_volume
_smtbx_masks_void_count_electrons
_smtbx_masks_void_content
1 0.000 0.425 0.250 335.0 39.0 '1 C5H10'
2 0.000 0.575 0.750 335.0 38.9 '1 C5H10'
3 0.208 0.467 0.375 7.2 0.0 ?
4 0.208 0.533 0.875 7.2 0.0 ?
5 0.232 0.367 0.674 10.5 0.0 ?
6 0.232 0.633 0.174 10.5 0.0 ?
7 0.268 0.133 0.326 10.5 0.0 ?
8 0.268 0.867 0.826 10.5 0.0 ?
9 0.292 -0.033 0.125 7.2 0.0 ?
10 0.292 0.033 0.625 7.2 0.0 ?
11 0.500 0.075 0.750 335.0 38.7 '1 C5H10'
12 0.500 0.925 0.250 335.0 38.8 '1 C5H10'
13 0.708 -0.033 0.375 7.2 0.0 ?
14 0.708 0.033 0.875 7.2 0.0 ?
15 0.732 0.133 0.174 10.5 0.0 ?
16 0.732 0.867 0.674 10.5 0.0 ?
17 0.768 0.367 0.826 10.5 0.0 ?
18 0.768 0.633 0.326 10.5 0.0 ?
19 0.792 0.467 0.125 7.2 0.0 ?
20 0.792 0.533 0.625 7.2 0.0 ?
